data_4109071
loop_
_publ_author_name
'Yu-Bin Dong'
'Qiang Zhang'
'Li-Li Liu'
'Jian-Ping Ma'
'Bo Tang'
'Ru-Qi Huang'

_publ_section_title
;
 [Cu(C24H22N4O3)].CH2Cl2: A Discrete Breathing Metallamacrocycle Showing
 Selective and Reversible Guest Adsorption with Retention of Single
 Crystallinity
;
_journal_name_full 'Journal of the American Chemical Society'
_journal_page_first 1514
_journal_page_last 1515
_journal_paper_doi 10.1021/ja067384z
_journal_volume 129
_journal_year 2007
_chemical_formula_sum 'C50 H48 Cl4 Cu2 N8 O6'
_chemical_formula_weight 1125.84
_chemical_name_systematic
; 
 ? 
;
_space_group_IT_number 14
_symmetry_cell_setting monoclinic
_symmetry_space_group_name_Hall '-P 2ybc'
_symmetry_space_group_name_H-M 'P 1 21/c 1'
_atom_sites_solution_hydrogens geom
_atom_sites_solution_primary direct
_atom_sites_solution_secondary difmap
_audit_creation_method SHELXL-97
_cell_angle_alpha 90.00
_cell_angle_beta 112.325(4)
_cell_angle_gamma 90.00
_cell_formula_units_Z 2
_cell_length_a 12.884(4)
_cell_length_b 14.424(4)
_cell_length_c 14.906(4)
_cell_measurement_reflns_used 2496
_cell_measurement_temperature 298(2)
_cell_measurement_theta_max 22.940
_cell_measurement_theta_min 2.216
_cell_volume 2562.5(13)
_computing_cell_refinement 'Bruker SMART'
_computing_data_collection 'Bruker SMART'
_computing_data_reduction 'Bruker SAINT'
_computing_molecular_graphics 'Bruker SHELXTL'
_computing_publication_material 'Bruker SHELXTL'
_computing_structure_refinement 'SHELXL-97 (Sheldrick, 1997)'
_computing_structure_solution 'SHELXS-97 (Sheldrick, 1990)'
_diffrn_ambient_temperature 298(2)
_diffrn_measured_fraction_theta_full 0.996
_diffrn_measured_fraction_theta_max 0.996
_diffrn_measurement_device_type 'CCD area detector'
_diffrn_measurement_method 'phi and omega scans'
_diffrn_radiation_monochromator graphite
_diffrn_radiation_source 'fine-focus sealed tube'
_diffrn_radiation_type MoK\a
_diffrn_radiation_wavelength 0.71073
_diffrn_reflns_av_R_equivalents 0.0544
_diffrn_reflns_av_sigmaI/netI 0.0751
_diffrn_reflns_limit_h_max 15
_diffrn_reflns_limit_h_min -15
_diffrn_reflns_limit_k_max 7
_diffrn_reflns_limit_k_min -17
_diffrn_reflns_limit_l_max 17
_diffrn_reflns_limit_l_min -17
_diffrn_reflns_number 12191
_diffrn_reflns_theta_full 25.01
_diffrn_reflns_theta_max 25.01
_diffrn_reflns_theta_min 1.71
_exptl_absorpt_coefficient_mu 1.095
_exptl_absorpt_correction_T_max 0.8708
_exptl_absorpt_correction_T_min 0.7491
_exptl_absorpt_correction_type multi-scan
_exptl_absorpt_process_details sadabs
_exptl_crystal_colour brown
_exptl_crystal_density_diffrn 1.459
_exptl_crystal_description block
_exptl_crystal_F_000 1156
_exptl_crystal_size_max 0.50
_exptl_crystal_size_mid 0.40
_exptl_crystal_size_min 0.20
_refine_diff_density_max 0.825
_refine_diff_density_min -0.680
_refine_diff_density_rms 0.104
_refine_ls_extinction_method none
_refine_ls_goodness_of_fit_ref 1.130
_refine_ls_hydrogen_treatment constr
_refine_ls_matrix_type full
_refine_ls_number_parameters 330
_refine_ls_number_reflns 4498
_refine_ls_number_restraints 4
_refine_ls_restrained_S_all 1.134
_refine_ls_R_factor_all 0.1272
_refine_ls_R_factor_gt 0.0946
_refine_ls_shift/su_max 0.001
_refine_ls_shift/su_mean 0.000
_refine_ls_structure_factor_coef Fsqd
_refine_ls_weighting_details 'calc w=1/[\s^2^(Fo^2^)+(0.0761P)^2^+11.5766P] where P=(Fo^2^+2Fc^2^)/3'
_refine_ls_weighting_scheme calc
_refine_ls_wR_factor_gt 0.2216
_refine_ls_wR_factor_ref 0.2347
_reflns_number_gt 3184
_reflns_number_total 4498
_reflns_threshold_expression >2sigma(I)
_cod_data_source_file ja067384zsi20061209_020220.cif
_cod_data_source_block 1''
_cod_original_cell_volume 2562.6(13)
_cod_database_code 4109071

loop_
_symmetry_equiv_pos_as_xyz
'x, y, z'
'-x, y+1/2, -z+1/2'
'-x, -y, -z'
'x, -y-1/2, z-1/2'

loop_
_atom_site_label
_atom_site_type_symbol
_atom_site_fract_x
_atom_site_fract_y
_atom_site_fract_z
_atom_site_U_iso_or_equiv
_atom_site_adp_type
_atom_site_occupancy
_atom_site_symmetry_multiplicity
_atom_site_calc_flag
_atom_site_refinement_flags
_atom_site_disorder_assembly
_atom_site_disorder_group
Cu1 Cu 0.29403(8) 1.03629(6) -0.04790(6) 0.0425(3) Uani 1 1 d . . .
N1 N 0.2251(5) 0.9471(5) 0.4496(4) 0.0507(17) Uani 1 1 d . . .
N2 N 0.3247(5) 0.9611(5) 0.4341(4) 0.0523(17) Uani 1 1 d . . .
N3 N 0.3563(5) 0.9264(4) 0.0372(4) 0.0381(14) Uani 1 1 d . . .
N4 N -0.2247(5) 0.8530(4) 0.1283(4) 0.0425(15) Uani 1 1 d . . .
C1 C 0.3026(5) 0.9496(5) 0.3432(5) 0.0361(16) Uani 1 1 d . . .
C2 C 0.3742(6) 0.9567(5) 0.2889(5) 0.0386(16) Uani 1 1 d . . .
C3 C 0.4856(6) 0.9870(5) 0.3355(5) 0.0465(19) Uani 1 1 d . . .
H3 H 0.5137 1.0015 0.4012 0.056 Uiso 1 1 calc R . .
C4 C 0.5515(6) 0.9948(6) 0.2834(6) 0.054(2) Uani 1 1 d . . .
H4 H 0.6249 1.0159 0.3134 0.065 Uiso 1 1 calc R . .
C5 C 0.5108(6) 0.9720(6) 0.1870(6) 0.051(2) Uani 1 1 d . . .
H5 H 0.5581 0.9760 0.1530 0.061 Uiso 1 1 calc R . .
C6 C 0.4005(6) 0.9432(5) 0.1386(5) 0.0409(17) Uani 1 1 d . . .
C7 C 0.3335(6) 0.9351(5) 0.1914(5) 0.0363(16) Uani 1 1 d . . .
H7 H 0.2598 0.9149 0.1610 0.044 Uiso 1 1 calc R . .
C8 C 0.4146(10) 0.7654(6) 0.0735(7) 0.085(3) Uani 1 1 d . . .
H8A H 0.4912 0.7825 0.1096 0.127 Uiso 1 1 calc R . .
H8B H 0.4124 0.7098 0.0375 0.127 Uiso 1 1 calc R . .
H8C H 0.3773 0.7549 0.1174 0.127 Uiso 1 1 calc R . .
C9 C 0.3561(7) 0.8428(5) 0.0041(6) 0.051(2) Uani 1 1 d . . .
C10 C 0.3050(8) 0.8178(5) -0.0936(6) 0.057(2) Uani 1 1 d . . .
H10 H 0.3116 0.7562 -0.1089 0.068 Uiso 1 1 calc R . .
C11 C 0.2479(8) 0.8738(6) -0.1668(6) 0.055(2) Uani 1 1 d . . .
C12 C 0.1943(11) 0.8366(7) -0.2661(7) 0.093(4) Uani 1 1 d . . .
H12A H 0.1202 0.8151 -0.2763 0.140 Uiso 1 1 calc R . .
H12B H 0.2382 0.7861 -0.2746 0.140 Uiso 1 1 calc R . .
H12C H 0.1897 0.8846 -0.3122 0.140 Uiso 1 1 calc R . .
C13 C -0.4417(10) 0.7673(7) -0.1673(7) 0.088(3) Uani 1 1 d . . .
H13A H -0.5188 0.7828 -0.1816 0.131 Uiso 1 1 calc R . .
H13B H -0.4342 0.7012 -0.1697 0.131 Uiso 1 1 calc R . .
H13C H -0.4175 0.7959 -0.2142 0.131 Uiso 1 1 calc R . .
C14 C -0.3713(7) 0.8014(6) -0.0686(6) 0.057(2) Uani 1 1 d . . .
C15 C -0.3167(7) 0.7435(6) 0.0019(7) 0.060(2) Uani 1 1 d . . .
H15 H -0.3266 0.6806 -0.0124 0.073 Uiso 1 1 calc R . .
C16 C -0.2432(7) 0.7679(5) 0.0990(6) 0.053(2) Uani 1 1 d . . .
C17 C -0.1898(11) 0.6889(7) 0.1656(8) 0.096(4) Uani 1 1 d . . .
H17A H -0.1244 0.6686 0.1550 0.144 Uiso 1 1 calc R . .
H17B H -0.2422 0.6385 0.1528 0.144 Uiso 1 1 calc R . .
H17C H -0.1686 0.7087 0.2316 0.144 Uiso 1 1 calc R . .
C18 C -0.1525(6) 0.8691(5) 0.2258(5) 0.0423(18) Uani 1 1 d . . .
C19 C -0.1934(7) 0.8712(6) 0.2989(6) 0.055(2) Uani 1 1 d . . .
H19 H -0.2687 0.8584 0.2850 0.066 Uiso 1 1 calc R . .
C20 C -0.1229(8) 0.8921(7) 0.3925(6) 0.059(2) Uani 1 1 d . . .
H20 H -0.1517 0.8957 0.4409 0.071 Uiso 1 1 calc R . .
C21 C -0.0100(8) 0.9079(6) 0.4153(6) 0.055(2) Uani 1 1 d . . .
H21 H 0.0376 0.9194 0.4791 0.066 Uiso 1 1 calc R . .
C22 C 0.0318(6) 0.9065(5) 0.3425(5) 0.0411(17) Uani 1 1 d . . .
C23 C -0.0386(6) 0.8878(5) 0.2479(5) 0.0426(18) Uani 1 1 d . . .
H23 H -0.0105 0.8876 0.1990 0.051 Uiso 1 1 calc R . .
C24 C 0.1518(6) 0.9273(5) 0.3682(5) 0.0385(17) Uani 1 1 d . . .
C25 C 0.9831(10) 0.8349(9) 0.9284(6) 0.238(14) Uani 0.381(9) 1 d PD A 1
H25A H 0.9794 0.7815 0.8877 0.285 Uiso 0.381(9) 1 calc PR A 1
H25B H 0.9077 0.8461 0.9255 0.285 Uiso 0.381(9) 1 calc PR A 1
C25' C 0.9831(10) 0.8349(9) 0.9284(6) 0.238(14) Uani 0.619(9) 1 d PD A 2
H25C H 1.0304 0.8664 0.9006 0.285 Uiso 0.619(9) 1 calc PR A 2
H25D H 0.9563 0.7784 0.8915 0.285 Uiso 0.619(9) 1 calc PR A 2
Cl1 Cl 1.0616(4) 0.8059(3) 1.0414(3) 0.1497(18) Uani 0.381(9) 1 d PD A 1
Cl2 Cl 1.0193(11) 0.9237(7) 0.8798(7) 0.138(6) Uani 0.381(9) 1 d PD A 1
Cl1' Cl 1.0616(4) 0.8059(3) 1.0414(3) 0.1497(18) Uani 0.619(9) 1 d PD A 2
Cl2' Cl 0.8744(7) 0.9013(6) 0.9138(5) 0.168(5) Uani 0.619(9) 1 d PD A 2
O1 O 0.1922(4) 0.9264(3) 0.2963(3) 0.0398(12) Uani 1 1 d . . .
O2 O -0.3706(6) 0.8887(4) -0.0599(4) 0.085(2) Uani 1 1 d . . .
O3 O 0.2337(6) 0.9619(4) -0.1591(4) 0.0674(18) Uani 1 1 d . . .

loop_
_atom_site_aniso_label
_atom_site_aniso_U_11
_atom_site_aniso_U_22
_atom_site_aniso_U_33
_atom_site_aniso_U_23
_atom_site_aniso_U_13
_atom_site_aniso_U_12
Cu1 0.0465(6) 0.0345(5) 0.0395(5) -0.0051(4) 0.0085(4) -0.0024(4)
N1 0.039(4) 0.069(5) 0.033(3) -0.008(3) 0.000(3) -0.003(3)
N2 0.037(4) 0.070(5) 0.036(4) -0.008(3) -0.003(3) -0.004(3)
N3 0.035(3) 0.035(3) 0.041(3) -0.001(3) 0.011(3) -0.001(3)
N4 0.035(3) 0.038(4) 0.048(4) -0.007(3) 0.008(3) -0.005(3)
C1 0.027(4) 0.036(4) 0.034(4) -0.002(3) -0.001(3) 0.003(3)
C2 0.034(4) 0.039(4) 0.035(4) 0.001(3) 0.003(3) 0.004(3)
C3 0.035(4) 0.051(5) 0.036(4) -0.004(3) -0.006(3) -0.002(3)
C4 0.021(4) 0.061(5) 0.064(6) 0.001(4) -0.003(4) -0.003(4)
C5 0.034(4) 0.056(5) 0.061(5) 0.001(4) 0.017(4) -0.003(4)
C6 0.043(4) 0.036(4) 0.041(4) -0.004(3) 0.013(3) -0.001(3)
C7 0.022(3) 0.039(4) 0.038(4) -0.004(3) 0.000(3) -0.002(3)
C8 0.116(9) 0.045(5) 0.061(6) 0.004(5) -0.002(6) 0.017(6)
C9 0.060(5) 0.039(4) 0.051(5) -0.004(4) 0.018(4) -0.001(4)
C10 0.092(7) 0.032(4) 0.049(5) -0.006(4) 0.031(5) 0.004(4)
C11 0.075(6) 0.041(5) 0.045(5) -0.010(4) 0.017(4) -0.010(4)
C12 0.146(11) 0.051(6) 0.049(6) -0.016(5) -0.001(6) 0.002(6)
C13 0.113(9) 0.058(6) 0.070(7) -0.020(5) 0.010(6) 0.000(6)
C14 0.064(6) 0.038(5) 0.055(5) -0.016(4) 0.008(4) -0.003(4)
C15 0.062(6) 0.033(4) 0.071(6) -0.013(4) 0.008(5) -0.006(4)
C16 0.055(5) 0.039(4) 0.053(5) -0.003(4) 0.008(4) -0.002(4)
C17 0.139(11) 0.044(6) 0.072(7) -0.004(5) 0.004(7) 0.006(6)
C18 0.040(4) 0.039(4) 0.044(4) 0.006(3) 0.012(4) 0.008(3)
C19 0.043(5) 0.065(6) 0.062(5) 0.005(4) 0.026(4) -0.005(4)
C20 0.060(6) 0.078(6) 0.043(5) 0.008(4) 0.024(4) 0.000(5)
C21 0.064(6) 0.059(5) 0.043(4) -0.002(4) 0.021(4) 0.000(4)
C22 0.045(4) 0.042(4) 0.037(4) 0.004(3) 0.017(3) 0.006(3)
C23 0.039(4) 0.048(4) 0.040(4) -0.002(3) 0.013(3) 0.005(3)
C24 0.045(4) 0.040(4) 0.028(4) 0.001(3) 0.010(3) 0.002(3)
C25 0.36(4) 0.18(2) 0.080(11) 0.000(13) -0.018(16) 0.05(2)
C25' 0.36(4) 0.18(2) 0.080(11) 0.000(13) -0.018(16) 0.05(2)
Cl1 0.182(4) 0.115(3) 0.087(2) -0.003(2) -0.022(3) -0.005(3)
Cl2 0.189(12) 0.099(7) 0.090(6) 0.016(5) 0.011(6) -0.057(7)
Cl1' 0.182(4) 0.115(3) 0.087(2) -0.003(2) -0.022(3) -0.005(3)
Cl2' 0.169(7) 0.175(7) 0.114(5) -0.024(5) 0.001(5) 0.104(6)
O1 0.038(3) 0.047(3) 0.027(2) 0.000(2) 0.004(2) 0.000(2)
O2 0.115(6) 0.043(4) 0.052(4) -0.011(3) -0.020(4) 0.001(4)
O3 0.100(5) 0.039(3) 0.045(3) -0.005(3) 0.007(3) 0.002(3)

loop_
_atom_type_symbol
_atom_type_description
_atom_type_scat_dispersion_real
_atom_type_scat_dispersion_imag
_atom_type_scat_source
C C 0.0033 0.0016 'International Tables Vol C Tables 4.2.6.8 and 6.1.1.4'
H H 0.0000 0.0000 'International Tables Vol C Tables 4.2.6.8 and 6.1.1.4'
N N 0.0061 0.0033 'International Tables Vol C Tables 4.2.6.8 and 6.1.1.4'
O O 0.0106 0.0060 'International Tables Vol C Tables 4.2.6.8 and 6.1.1.4'
Cu Cu 0.3201 1.2651 'International Tables Vol C Tables 4.2.6.8 and 6.1.1.4'
Cl Cl 0.1484 0.1585 'International Tables Vol C Tables 4.2.6.8 and 6.1.1.4'

loop_
_geom_angle_atom_site_label_1
_geom_angle_atom_site_label_2
_geom_angle_atom_site_label_3
_geom_angle
_geom_angle_site_symmetry_1
_geom_angle_site_symmetry_3
O2 Cu1 O3 172.9(3) 3_575 .
O2 Cu1 N4 91.3(2) 3_575 3_575
O3 Cu1 N4 89.2(2) . 3_575
O2 Cu1 N3 87.7(2) 3_575 .
O3 Cu1 N3 92.2(2) . .
N4 Cu1 N3 176.1(2) 3_575 .
C24 N1 N2 105.8(6) . .
C1 N2 N1 107.8(6) . .
C9 N3 C6 120.2(6) . .
C9 N3 Cu1 123.5(5) . .
C6 N3 Cu1 116.3(4) . .
C16 N4 C18 117.8(7) . .
C16 N4 Cu1 125.0(5) . 3_575
C18 N4 Cu1 117.1(5) . 3_575
N2 C1 O1 109.9(6) . .
N2 C1 C2 130.5(6) . .
O1 C1 C2 119.6(6) . .
C7 C2 C3 119.9(7) . .
C7 C2 C1 120.4(6) . .
C3 C2 C1 119.7(6) . .
C4 C3 C2 119.2(7) . .
C4 C3 H3 120.4 . .
C2 C3 H3 120.4 . .
C3 C4 C5 120.5(7) . .
C3 C4 H4 119.8 . .
C5 C4 H4 119.8 . .
C4 C5 C6 121.6(8) . .
C4 C5 H5 119.2 . .
C6 C5 H5 119.2 . .
C7 C6 C5 117.9(7) . .
C7 C6 N3 120.7(6) . .
C5 C6 N3 121.4(7) . .
C6 C7 C2 120.9(6) . .
C6 C7 H7 119.6 . .
C2 C7 H7 119.6 . .
C9 C8 H8A 109.5 . .
C9 C8 H8B 109.5 . .
H8A C8 H8B 109.5 . .
C9 C8 H8C 109.5 . .
H8A C8 H8C 109.5 . .
H8B C8 H8C 109.5 . .
N3 C9 C10 124.4(7) . .
N3 C9 C8 119.7(7) . .
C10 C9 C8 115.9(7) . .
C11 C10 C9 126.4(8) . .
C11 C10 H10 116.8 . .
C9 C10 H10 116.8 . .
O3 C11 C10 125.0(7) . .
O3 C11 C12 114.7(8) . .
C10 C11 C12 120.3(8) . .
C11 C12 H12A 109.5 . .
C11 C12 H12B 109.5 . .
H12A C12 H12B 109.5 . .
C11 C12 H12C 109.5 . .
H12A C12 H12C 109.5 . .
H12B C12 H12C 109.5 . .
C14 C13 H13A 109.5 . .
C14 C13 H13B 109.5 . .
H13A C13 H13B 109.5 . .
C14 C13 H13C 109.5 . .
H13A C13 H13C 109.5 . .
H13B C13 H13C 109.5 . .
O2 C14 C15 124.7(8) . .
O2 C14 C13 114.1(8) . .
C15 C14 C13 121.2(8) . .
C14 C15 C16 126.4(7) . .
C14 C15 H15 116.8 . .
C16 C15 H15 116.8 . .
N4 C16 C15 122.5(7) . .
N4 C16 C17 121.3(7) . .
C15 C16 C17 116.2(7) . .
C16 C17 H17A 109.5 . .
C16 C17 H17B 109.5 . .
H17A C17 H17B 109.5 . .
C16 C17 H17C 109.5 . .
H17A C17 H17C 109.5 . .
H17B C17 H17C 109.5 . .
C19 C18 C23 119.3(7) . .
C19 C18 N4 121.0(7) . .
C23 C18 N4 119.6(7) . .
C18 C19 C20 120.1(8) . .
C18 C19 H19 119.9 . .
C20 C19 H19 119.9 . .
C19 C20 C21 120.8(8) . .
C19 C20 H20 119.6 . .
C21 C20 H20 119.6 . .
C20 C21 C22 119.5(8) . .
C20 C21 H21 120.3 . .
C22 C21 H21 120.3 . .
C23 C22 C21 120.2(7) . .
C23 C22 C24 121.4(6) . .
C21 C22 C24 118.3(7) . .
C22 C23 C18 120.0(7) . .
C22 C23 H23 120.0 . .
C18 C23 H23 120.0 . .
N1 C24 O1 113.1(7) . .
N1 C24 C22 128.8(7) . .
O1 C24 C22 118.1(6) . .
Cl2 C25 Cl1 119.0(9) . .
Cl2 C25 H25A 107.6 . .
Cl1 C25 H25A 107.6 . .
Cl2 C25 H25B 107.6 . .
Cl1 C25 H25B 107.6 . .
H25A C25 H25B 107.0 . .
C24 O1 C1 103.4(5) . .
C14 O2 Cu1 129.9(6) . 3_575
C11 O3 Cu1 127.9(5) . .

loop_
_geom_bond_atom_site_label_1
_geom_bond_atom_site_label_2
_geom_bond_distance
_geom_bond_site_symmetry_2
Cu1 O2 1.877(6) 3_575
Cu1 O3 1.878(5) .
Cu1 N4 1.992(6) 3_575
Cu1 N3 1.998(6) .
N1 C24 1.255(9) .
N1 N2 1.403(9) .
N2 C1 1.285(9) .
N3 C9 1.302(9) .
N3 C6 1.420(9) .
N4 C16 1.294(9) .
N4 C18 1.416(9) .
N4 Cu1 1.992(6) 3_575
C1 O1 1.367(8) .
C1 C2 1.443(10) .
C2 C7 1.380(9) .
C2 C3 1.406(10) .
C3 C4 1.355(11) .
C3 H3 0.9300 .
C4 C5 1.370(11) .
C4 H4 0.9300 .
C5 C6 1.391(10) .
C5 H5 0.9300 .
C6 C7 1.376(10) .
C7 H7 0.9300 .
C8 C9 1.514(11) .
C8 H8A 0.9600 .
C8 H8B 0.9600 .
C8 H8C 0.9600 .
C9 C10 1.398(11) .
C10 C11 1.333(11) .
C10 H10 0.9300 .
C11 O3 1.295(9) .
C11 C12 1.476(11) .
C12 H12A 0.9600 .
C12 H12B 0.9600 .
C12 H12C 0.9600 .
C13 C14 1.488(12) .
C13 H13A 0.9600 .
C13 H13B 0.9600 .
C13 H13C 0.9600 .
C14 O2 1.265(10) .
C14 C15 1.318(12) .
C15 C16 1.440(11) .
C15 H15 0.9300 .
C16 C17 1.497(12) .
C17 H17A 0.9600 .
C17 H17B 0.9600 .
C17 H17C 0.9600 .
C18 C19 1.379(11) .
C18 C23 1.403(10) .
C19 C20 1.379(11) .
C19 H19 0.9300 .
C20 C21 1.382(12) .
C20 H20 0.9300 .
C21 C22 1.382(10) .
C21 H21 0.9300 .
C22 C23 1.382(10) .
C22 C24 1.476(10) .
C23 H23 0.9300 .
C24 O1 1.358(8) .
C25 Cl2 1.625(10) .
C25 Cl1 1.656(7) .
C25 H25A 0.9700 .
C25 H25B 0.9700 .
O2 Cu1 1.877(6) 3_575

loop_
_geom_torsion_atom_site_label_1
_geom_torsion_atom_site_label_2
_geom_torsion_atom_site_label_3
_geom_torsion_atom_site_label_4
_geom_torsion
_geom_torsion_site_symmetry_1
_geom_torsion_site_symmetry_4
C24 N1 N2 C1 0.7(9) . .
O2 Cu1 N3 C9 -165.0(7) 3_575 .
O3 Cu1 N3 C9 7.9(7) . .
N4 Cu1 N3 C9 120(3) 3_575 .
O2 Cu1 N3 C6 16.2(5) 3_575 .
O3 Cu1 N3 C6 -170.9(5) . .
N4 Cu1 N3 C6 -59(4) 3_575 .
N1 N2 C1 O1 -1.2(8) . .
N1 N2 C1 C2 179.3(7) . .
N2 C1 C2 C7 175.7(8) . .
O1 C1 C2 C7 -3.8(10) . .
N2 C1 C2 C3 -5.1(12) . .
O1 C1 C2 C3 175.4(6) . .
C7 C2 C3 C4 0.2(11) . .
C1 C2 C3 C4 -179.0(7) . .
C2 C3 C4 C5 -1.1(12) . .
C3 C4 C5 C6 2.1(13) . .
C4 C5 C6 C7 -2.0(12) . .
C4 C5 C6 N3 175.2(7) . .
C9 N3 C6 C7 -87.7(9) . .
Cu1 N3 C6 C7 91.2(7) . .
C9 N3 C6 C5 95.2(9) . .
Cu1 N3 C6 C5 -85.9(8) . .
C5 C6 C7 C2 1.1(11) . .
N3 C6 C7 C2 -176.1(6) . .
C3 C2 C7 C6 -0.3(11) . .
C1 C2 C7 C6 179.0(7) . .
C6 N3 C9 C10 173.6(8) . .
Cu1 N3 C9 C10 -5.2(12) . .
C6 N3 C9 C8 -6.8(12) . .
Cu1 N3 C9 C8 174.4(7) . .
N3 C9 C10 C11 -1.3(15) . .
C8 C9 C10 C11 179.1(10) . .
C9 C10 C11 O3 2.4(16) . .
C9 C10 C11 C12 -177.4(10) . .
O2 C14 C15 C16 -3.0(17) . .
C13 C14 C15 C16 177.6(10) . .
C18 N4 C16 C15 178.8(8) . .
Cu1 N4 C16 C15 1.0(12) 3_575 .
C18 N4 C16 C17 -0.3(13) . .
Cu1 N4 C16 C17 -178.1(8) 3_575 .
C14 C15 C16 N4 1.6(16) . .
C14 C15 C16 C17 -179.3(10) . .
C16 N4 C18 C19 -87.7(10) . .
Cu1 N4 C18 C19 90.3(8) 3_575 .
C16 N4 C18 C23 95.5(9) . .
Cu1 N4 C18 C23 -86.5(7) 3_575 .
C23 C18 C19 C20 0.5(12) . .
N4 C18 C19 C20 -176.4(8) . .
C18 C19 C20 C21 -2.4(14) . .
C19 C20 C21 C22 2.8(14) . .
C20 C21 C22 C23 -1.2(12) . .
C20 C21 C22 C24 177.6(8) . .
C21 C22 C23 C18 -0.7(11) . .
C24 C22 C23 C18 -179.5(7) . .
C19 C18 C23 C22 1.0(11) . .
N4 C18 C23 C22 177.9(7) . .
N2 N1 C24 O1 0.0(9) . .
N2 N1 C24 C22 -179.5(7) . .
C23 C22 C24 N1 178.6(8) . .
C21 C22 C24 N1 -0.2(12) . .
C23 C22 C24 O1 -0.8(11) . .
C21 C22 C24 O1 -179.6(7) . .
N1 C24 O1 C1 -0.6(8) . .
C22 C24 O1 C1 178.9(6) . .
N2 C1 O1 C24 1.1(7) . .
C2 C1 O1 C24 -179.3(6) . .
C15 C14 O2 Cu1 1.7(16) . 3_575
C13 C14 O2 Cu1 -179.0(7) . 3_575
C10 C11 O3 Cu1 3.8(14) . .
C12 C11 O3 Cu1 -176.4(7) . .
O2 Cu1 O3 C11 82(2) 3_575 .
N4 Cu1 O3 C11 176.2(8) 3_575 .
N3 Cu1 O3 C11 -7.4(8) . .
